data_7209806
loop_
_publ_author_name
'Saccone, Marco'
'Cavallo, Gabriella'
'Metrangolo, Pierangelo'
'Pace, Andrea'
'Pibiri, Ivana'
'Pilati, Tullio'
'Resnati, Giuseppe'
'Terraneo, Giancarlo'

_publ_section_title
;
 Halogen bond directionality translates tecton geometry into
 self-assembled architecture geometry
;
_journal_issue 16
_journal_name_full CrystEngComm
_journal_page_first 3102
_journal_paper_doi 10.1039/c3ce40268a
_journal_volume 15
_journal_year 2013
_chemical_formula_moiety 'C12 H8 N4 O, C4 F8 I2'
_chemical_formula_sum 'C16 H8 F8 I2 N4 O'
_chemical_formula_weight 678.06
_chemical_name_systematic
;
?
;
_space_group_IT_number 14
_symmetry_cell_setting monoclinic
_symmetry_space_group_name_Hall '-P 2yn'
_symmetry_space_group_name_H-M 'P 1 21/n 1'
_atom_sites_solution_hydrogens geom
_atom_sites_solution_primary direct
_atom_sites_solution_secondary difmap
_audit_creation_method SHELXL-97
_cell_angle_alpha 90.00
_cell_angle_beta 108.400(12)
_cell_angle_gamma 90.00
_cell_formula_units_Z 4
_cell_length_a 8.0406(12)
_cell_length_b 22.942(3)
_cell_length_c 11.6153(15)
_cell_measurement_reflns_used 9932
_cell_measurement_temperature 103(2)
_cell_measurement_theta_max 34.15
_cell_measurement_theta_min 2.56
_cell_volume 2033.1(5)
_computing_cell_refinement 'Bruker SAINT'
_computing_data_collection 'Bruker APEX2'
_computing_data_reduction 'Bruker SAINT'
_computing_molecular_graphics
;
ORTEP-3 (Farrugia, L.J. (1997) Jour. Appl. Cryst. 30, 565)
Mercury (Macrae, C. F., Edgington, P. R., McCabe, P., Pidcock, E.,
Shields, G. P., Taylor, R., Towler, M. & van de Streek, J. (2006).
J. Appl. Cryst. 39, 453-457
;
_computing_publication_material SHELXTL
_computing_structure_refinement 'SHELXL (Sheldrick, G. M. (2008). Acta Cryst. A64, 112-122)'
_computing_structure_solution
;
SIR2002 (Burla, M. C., Camalli, M., Carrozzini, B., Cascarano, G. L.,
Giacovazzo, C., Polidori, G. & Spagna, R. (2003).
J. Appl. Cryst. 36, 1103.)
;
_diffrn_ambient_temperature 103(2)
_diffrn_measured_fraction_theta_full 0.998
_diffrn_measured_fraction_theta_max 0.892
_diffrn_measurement_device_type 'Bruker APEX-II CCD'
_diffrn_measurement_method '\f and \w scans'
_diffrn_radiation_monochromator graphite
_diffrn_radiation_source 'fine-focus sealed tube'
_diffrn_radiation_type MoK\a
_diffrn_radiation_wavelength 0.71073
_diffrn_reflns_av_R_equivalents 0.0281
_diffrn_reflns_av_sigmaI/netI 0.0266
_diffrn_reflns_limit_h_max 11
_diffrn_reflns_limit_h_min -12
_diffrn_reflns_limit_k_max 36
_diffrn_reflns_limit_k_min -35
_diffrn_reflns_limit_l_max 17
_diffrn_reflns_limit_l_min -18
_diffrn_reflns_number 29563
_diffrn_reflns_theta_full 31.00
_diffrn_reflns_theta_max 34.74
_diffrn_reflns_theta_min 2.73
_diffrn_standards_decay_% 0.00
_exptl_absorpt_coefficient_mu 3.182
_exptl_absorpt_correction_T_max 0.5233
_exptl_absorpt_correction_T_min 0.3687
_exptl_absorpt_correction_type multi-scan
_exptl_absorpt_process_details 'Bruker (2001). SADABS. Bruker AXS Inc., Madison, Wisconsin, USA.'
_exptl_crystal_colour colourless
_exptl_crystal_density_diffrn 2.215
_exptl_crystal_density_method 'not measured'
_exptl_crystal_description table
_exptl_crystal_F_000 1272
_exptl_crystal_size_max 0.35
_exptl_crystal_size_mid 0.22
_exptl_crystal_size_min 0.04
_refine_diff_density_max 0.996
_refine_diff_density_min -0.529
_refine_diff_density_rms 0.106
_refine_ls_extinction_method none
_refine_ls_goodness_of_fit_ref 1.034
_refine_ls_hydrogen_treatment refxyz
_refine_ls_matrix_type full
_refine_ls_number_parameters 305
_refine_ls_number_reflns 7828
_refine_ls_number_restraints 0
_refine_ls_restrained_S_all 1.034
_refine_ls_R_factor_all 0.0340
_refine_ls_R_factor_gt 0.0242
_refine_ls_shift/su_max 0.008
_refine_ls_shift/su_mean 0.000
_refine_ls_structure_factor_coef Fsqd
_refine_ls_weighting_details 'calc w=1/[\s^2^(Fo^2^)+(0.0240P)^2^+1.1988P] where P=(Fo^2^+2Fc^2^)/3'
_refine_ls_weighting_scheme calc
_refine_ls_wR_factor_gt 0.0532
_refine_ls_wR_factor_ref 0.0573
_reflns_number_gt 6584
_reflns_number_total 7828
_reflns_threshold_expression I>2\s(I)
_cod_data_source_file c3ce40268a.txt
_cod_data_source_block ms050
_cod_depositor_comments
;
The following automatic conversions were performed:

'_refine_ls_hydrogen_treatment' value 'REFXYZ' changed to 'refxyz'
according to /home/saulius/struct/CIF-dictionaries/cif_core.dic
dictionary named 'cif_core.dic' version 2.4.2 from 2011-04-26.

Automatic conversion script
Id: cif_fix_values 1891 2012-01-12 08:04:46Z andrius 
;
_cod_original_sg_symbol_H-M 'P 21/n'
_cod_database_code 7209806

loop_
_symmetry_equiv_pos_as_xyz
'x, y, z'
'-x+1/2, y+1/2, -z+1/2'
'-x, -y, -z'
'x-1/2, -y-1/2, z-1/2'

loop_
_atom_site_label
_atom_site_type_symbol
_atom_site_fract_x
_atom_site_fract_y
_atom_site_fract_z
_atom_site_U_iso_or_equiv
_atom_site_adp_type
_atom_site_occupancy
_atom_site_symmetry_multiplicity
_atom_site_calc_flag
_atom_site_refinement_flags
_atom_site_disorder_assembly
_atom_site_disorder_group
I1 I 0.705706(16) 1.031042(5) 0.897333(11) 0.02092(3) Uani 1 1 d . . .
I2 I 0.444008(16) 0.711580(5) 0.764251(12) 0.02275(3) Uani 1 1 d . . .
C1 C 0.4269(2) 0.80446(8) 0.73250(18) 0.0218(3) Uani 1 1 d . . .
F1 F 0.43227(18) 0.81590(6) 0.62055(11) 0.0313(3) Uani 1 1 d . . .
F2 F 0.27393(16) 0.82577(6) 0.73948(14) 0.0345(3) Uani 1 1 d . . .
C2 C 0.5781(2) 0.83781(8) 0.82615(16) 0.0179(3) Uani 1 1 d . . .
F3 F 0.57941(18) 0.82212(5) 0.93801(10) 0.0281(3) Uani 1 1 d . . .
F4 F 0.72951(14) 0.81991(5) 0.81085(11) 0.0229(2) Uani 1 1 d . . .
C3 C 0.5685(2) 0.90530(8) 0.81834(16) 0.0182(3) Uani 1 1 d . . .
F5 F 0.53461(15) 0.92142(5) 0.70121(10) 0.0241(2) Uani 1 1 d . . .
F6 F 0.43294(15) 0.92260(5) 0.85469(12) 0.0279(3) Uani 1 1 d . . .
C4 C 0.7348(2) 0.93768(8) 0.89345(16) 0.0188(3) Uani 1 1 d . . .
F7 F 0.78443(17) 0.91607(5) 1.00760(10) 0.0281(3) Uani 1 1 d . . .
F8 F 0.86452(14) 0.92513(5) 0.84663(11) 0.0231(2) Uani 1 1 d . . .
O1A O 0.84770(19) 0.41959(7) 1.03633(14) 0.0235(3) Uani 0.579(19) 1 d P A 1
N2A N 0.8769(2) 0.35897(7) 1.05147(14) 0.0246(4) Uani 0.579(19) 1 d P A 1
O1B O 0.8769(2) 0.35897(7) 1.05147(14) 0.0246(4) Uani 0.421(19) 1 d P A 2
N2B N 0.84770(19) 0.41959(7) 1.03633(14) 0.0235(3) Uani 0.421(19) 1 d P A 2
N1 N 0.6253(2) 0.37330(7) 0.90168(14) 0.0174(3) Uani 1 1 d . A .
N3 N 0.7074(2) 0.15140(7) 0.92034(16) 0.0244(3) Uani 1 1 d . . .
N4 N 0.4959(2) 0.59219(7) 0.82352(16) 0.0248(3) Uani 1 1 d . . .
C5 C 0.7414(2) 0.33501(8) 0.96869(16) 0.0190(3) Uani 1 1 d . . .
C6 C 0.6974(2) 0.42417(8) 0.94662(16) 0.0186(3) Uani 1 1 d . . .
C7 C 0.7309(2) 0.27170(8) 0.95394(16) 0.0184(3) Uani 1 1 d . A .
C8 C 0.8600(3) 0.23507(9) 1.02576(19) 0.0258(4) Uani 1 1 d . . .
H8 H 0.971(3) 0.2524(12) 1.086(2) 0.031 Uiso 1 1 d . . .
C9 C 0.8418(3) 0.17564(9) 1.0061(2) 0.0277(4) Uani 1 1 d . A .
H9 H 0.930(3) 0.1488(12) 1.054(2) 0.033 Uiso 1 1 d . . .
C10 C 0.5843(3) 0.18694(9) 0.85150(19) 0.0247(4) Uani 1 1 d . A .
H10 H 0.492(3) 0.1687(12) 0.794(2) 0.030 Uiso 1 1 d . . .
C11 C 0.5900(3) 0.24687(9) 0.86526(18) 0.0220(4) Uani 1 1 d . . .
H11 H 0.507(3) 0.2696(11) 0.821(2) 0.026 Uiso 1 1 d . . .
C12 C 0.6276(2) 0.48198(8) 0.90446(16) 0.0183(3) Uani 1 1 d . A .
C13 C 0.4605(2) 0.48829(8) 0.82180(17) 0.0202(3) Uani 1 1 d . . .
H13 H 0.380(3) 0.4517(11) 0.790(2) 0.024 Uiso 1 1 d . . .
C14 C 0.4008(3) 0.54415(9) 0.78422(18) 0.0224(4) Uani 1 1 d . A .
H14 H 0.283(3) 0.5506(11) 0.732(2) 0.027 Uiso 1 1 d . . .
C15 C 0.6569(3) 0.58536(9) 0.90196(19) 0.0266(4) Uani 1 1 d . A .
H15 H 0.722(3) 0.6208(12) 0.927(2) 0.032 Uiso 1 1 d . . .
C16 C 0.7286(3) 0.53162(8) 0.94515(19) 0.0228(4) Uani 1 1 d . . .
H16 H 0.839(3) 0.5294(11) 0.996(2) 0.027 Uiso 1 1 d . . .

loop_
_atom_site_aniso_label
_atom_site_aniso_U_11
_atom_site_aniso_U_22
_atom_site_aniso_U_33
_atom_site_aniso_U_23
_atom_site_aniso_U_13
_atom_site_aniso_U_12
I1 0.02385(6) 0.01542(6) 0.02427(6) -0.00120(4) 0.00869(4) 0.00139(4)
I2 0.02531(6) 0.01628(6) 0.02873(6) -0.00103(4) 0.01150(5) -0.00219(4)
C1 0.0197(8) 0.0172(8) 0.0285(9) 0.0012(7) 0.0077(7) -0.0002(6)
F1 0.0433(7) 0.0239(6) 0.0215(6) 0.0013(5) 0.0028(5) -0.0050(5)
F2 0.0178(5) 0.0230(6) 0.0615(9) -0.0033(6) 0.0108(6) 0.0015(5)
C2 0.0187(7) 0.0171(8) 0.0192(7) 0.0017(6) 0.0079(6) 0.0015(6)
F3 0.0430(7) 0.0230(6) 0.0203(5) 0.0037(4) 0.0130(5) -0.0033(5)
F4 0.0177(5) 0.0180(5) 0.0342(6) -0.0014(4) 0.0100(4) 0.0023(4)
C3 0.0178(7) 0.0182(8) 0.0191(7) 0.0009(6) 0.0068(6) 0.0038(6)
F5 0.0298(6) 0.0194(5) 0.0194(5) 0.0038(4) 0.0023(4) 0.0012(4)
F6 0.0221(5) 0.0237(6) 0.0426(7) -0.0052(5) 0.0171(5) 0.0026(4)
C4 0.0231(8) 0.0162(8) 0.0172(7) 0.0009(6) 0.0064(6) 0.0021(6)
F7 0.0374(7) 0.0231(6) 0.0189(5) 0.0040(4) 0.0022(5) -0.0018(5)
F8 0.0191(5) 0.0192(5) 0.0324(6) -0.0012(4) 0.0101(4) 0.0018(4)
O1A 0.0234(7) 0.0181(7) 0.0263(7) -0.0027(5) 0.0039(6) -0.0003(5)
N2A 0.0247(8) 0.0207(8) 0.0238(7) -0.0010(6) 0.0012(6) 0.0042(6)
O1B 0.0247(8) 0.0207(8) 0.0238(7) -0.0010(6) 0.0012(6) 0.0042(6)
N2B 0.0234(7) 0.0181(7) 0.0263(7) -0.0027(5) 0.0039(6) -0.0003(5)
N1 0.0189(7) 0.0151(7) 0.0183(6) 0.0005(5) 0.0057(5) 0.0004(5)
N3 0.0256(8) 0.0174(8) 0.0308(8) -0.0004(6) 0.0095(7) 0.0033(6)
N4 0.0324(9) 0.0151(7) 0.0279(8) -0.0004(6) 0.0108(7) 0.0012(6)
C5 0.0215(8) 0.0166(8) 0.0200(8) 0.0013(6) 0.0080(6) 0.0026(6)
C6 0.0208(8) 0.0166(8) 0.0205(8) -0.0017(6) 0.0096(6) -0.0011(6)
C7 0.0213(8) 0.0166(8) 0.0190(8) 0.0021(6) 0.0086(6) 0.0034(6)
C8 0.0252(9) 0.0206(9) 0.0267(9) 0.0013(7) 0.0013(7) 0.0042(7)
C9 0.0276(10) 0.0198(9) 0.0319(10) 0.0024(7) 0.0041(8) 0.0062(7)
C10 0.0249(9) 0.0206(9) 0.0271(9) -0.0010(7) 0.0062(7) 0.0009(7)
C11 0.0214(8) 0.0190(9) 0.0239(9) 0.0024(7) 0.0045(7) 0.0033(7)
C12 0.0223(8) 0.0153(8) 0.0202(8) -0.0010(6) 0.0109(7) -0.0007(6)
C13 0.0235(8) 0.0171(8) 0.0210(8) -0.0022(6) 0.0087(7) -0.0016(7)
C14 0.0244(9) 0.0204(9) 0.0224(8) 0.0001(7) 0.0073(7) 0.0011(7)
C15 0.0335(10) 0.0160(9) 0.0301(10) -0.0035(7) 0.0099(8) -0.0046(7)
C16 0.0245(9) 0.0167(8) 0.0258(9) -0.0022(7) 0.0060(7) -0.0022(7)

loop_
_atom_type_symbol
_atom_type_description
_atom_type_scat_dispersion_real
_atom_type_scat_dispersion_imag
_atom_type_scat_source
C C 0.0033 0.0016 'International Tables Vol C Tables 4.2.6.8 and 6.1.1.4'
H H 0.0000 0.0000 'International Tables Vol C Tables 4.2.6.8 and 6.1.1.4'
N N 0.0061 0.0033 'International Tables Vol C Tables 4.2.6.8 and 6.1.1.4'
O O 0.0106 0.0060 'International Tables Vol C Tables 4.2.6.8 and 6.1.1.4'
F F 0.0171 0.0103 'International Tables Vol C Tables 4.2.6.8 and 6.1.1.4'
I I -0.4742 1.8119 'International Tables Vol C Tables 4.2.6.8 and 6.1.1.4'

loop_
_geom_angle_atom_site_label_1
_geom_angle_atom_site_label_2
_geom_angle_atom_site_label_3
_geom_angle
F1 C1 F2 107.24(16)
F1 C1 C2 108.97(15)
F2 C1 C2 107.83(16)
F1 C1 I2 109.83(13)
F2 C1 I2 110.94(12)
C2 C1 I2 111.90(12)
F3 C2 F4 108.29(14)
F3 C2 C3 107.97(15)
F4 C2 C3 109.08(14)
F3 C2 C1 108.08(15)
F4 C2 C1 107.30(15)
C3 C2 C1 115.92(15)
F6 C3 F5 108.00(14)
F6 C3 C4 108.95(15)
F5 C3 C4 107.55(15)
F6 C3 C2 107.84(15)
F5 C3 C2 108.79(14)
C4 C3 C2 115.49(14)
F8 C4 F7 106.87(14)
F8 C4 C3 108.20(14)
F7 C4 C3 108.28(15)
F8 C4 I1 108.83(12)
F7 C4 I1 110.13(12)
C3 C4 I1 114.26(12)
C6 O1A N2A 104.49(14)
C5 N2A O1A 104.60(14)
C6 N1 C5 102.09(15)
C10 N3 C9 117.65(18)
C15 N4 C14 117.56(17)
N2A C5 N1 114.40(16)
N2A C5 C7 120.08(16)
N1 C5 C7 125.49(17)
O1A C6 N1 114.42(16)
O1A C6 C12 119.51(16)
N1 C6 C12 126.05(17)
C11 C7 C8 118.45(18)
C11 C7 C5 119.81(16)
C8 C7 C5 121.73(17)
C9 C8 C7 118.50(19)
C9 C8 H8 121.4(15)
C7 C8 H8 119.8(15)
N3 C9 C8 123.45(18)
N3 C9 H9 115.9(16)
C8 C9 H9 120.7(16)
N3 C10 C11 123.09(19)
N3 C10 H10 115.4(17)
C11 C10 H10 121.5(17)
C10 C11 C7 118.85(17)
C10 C11 H11 122.1(17)
C7 C11 H11 119.1(17)
C13 C12 C16 118.84(18)
C13 C12 C6 120.71(17)
C16 C12 C6 120.45(17)
C14 C13 C12 118.40(17)
C14 C13 H13 120.8(13)
C12 C13 H13 120.8(13)
N4 C14 C13 123.31(18)
N4 C14 H14 115.6(15)
C13 C14 H14 120.9(16)
N4 C15 C16 123.63(19)
N4 C15 H15 115.2(16)
C16 C15 H15 121.1(16)
C15 C16 C12 118.25(19)
C15 C16 H16 119.9(16)
C12 C16 H16 121.8(16)

loop_
_geom_bond_atom_site_label_1
_geom_bond_atom_site_label_2
_geom_bond_distance
I1 C4 2.1566(19)
I2 C1 2.159(2)
C1 F1 1.341(2)
C1 F2 1.350(2)
C1 C2 1.553(3)
C2 F3 1.345(2)
C2 F4 1.349(2)
C2 C3 1.552(3)
C3 F6 1.347(2)
C3 F5 1.352(2)
C3 C4 1.538(3)
C4 F8 1.351(2)
C4 F7 1.352(2)
O1A C6 1.327(2)
O1A N2A 1.412(2)
N2A C5 1.324(2)
N1 C6 1.334(2)
N1 C5 1.338(2)
N3 C10 1.336(3)
N3 C9 1.338(3)
N4 C15 1.336(3)
N4 C14 1.337(3)
C5 C7 1.462(3)
C6 C12 1.463(3)
C7 C11 1.390(3)
C7 C8 1.390(3)
C8 C9 1.383(3)
C8 H8 1.02(3)
C9 H9 0.97(3)
C10 C11 1.383(3)
C10 H10 0.93(3)
C11 H11 0.88(3)
C12 C13 1.390(3)
C12 C16 1.392(3)
C13 C14 1.390(3)
C13 H13 1.05(2)
C14 H14 0.96(2)
C15 C16 1.386(3)
C15 H15 0.96(3)
C16 H16 0.90(3)

loop_
_geom_torsion_atom_site_label_1
_geom_torsion_atom_site_label_2
_geom_torsion_atom_site_label_3
_geom_torsion_atom_site_label_4
_geom_torsion
F1 C1 C2 F3 -175.09(15)
F2 C1 C2 F3 68.83(19)
I2 C1 C2 F3 -53.44(17)
F1 C1 C2 F4 -58.51(19)
F2 C1 C2 F4 -174.60(15)
I2 C1 C2 F4 63.13(16)
F1 C1 C2 C3 63.6(2)
F2 C1 C2 C3 -52.5(2)
I2 C1 C2 C3 -174.73(12)
F3 C2 C3 F6 -51.95(19)
F4 C2 C3 F6 -169.41(13)
C1 C2 C3 F6 69.41(19)
F3 C2 C3 F5 -168.85(14)
F4 C2 C3 F5 73.69(18)
C1 C2 C3 F5 -47.5(2)
F3 C2 C3 C4 70.15(19)
F4 C2 C3 C4 -47.3(2)
C1 C2 C3 C4 -168.50(15)
F6 C3 C4 F8 -172.92(14)
F5 C3 C4 F8 -56.09(18)
C2 C3 C4 F8 65.58(19)
F6 C3 C4 F7 71.59(18)
F5 C3 C4 F7 -171.58(14)
C2 C3 C4 F7 -49.9(2)
F6 C3 C4 I1 -51.52(17)
F5 C3 C4 I1 65.31(16)
C2 C3 C4 I1 -173.02(12)
C6 O1A N2A C5 0.35(19)
O1A N2A C5 N1 -0.7(2)
O1A N2A C5 C7 177.35(16)
C6 N1 C5 N2A 0.7(2)
C6 N1 C5 C7 -177.20(18)
N2A O1A C6 N1 0.1(2)
N2A O1A C6 C12 -178.82(16)
C5 N1 C6 O1A -0.5(2)
C5 N1 C6 C12 178.35(17)
N2A C5 C7 C11 -178.74(18)
N1 C5 C7 C11 -0.9(3)
N2A C5 C7 C8 0.5(3)
N1 C5 C7 C8 178.34(19)
C11 C7 C8 C9 -0.3(3)
C5 C7 C8 C9 -179.60(19)
C10 N3 C9 C8 -0.7(3)
C7 C8 C9 N3 0.9(3)
C9 N3 C10 C11 -0.1(3)
N3 C10 C11 C7 0.6(3)
C8 C7 C11 C10 -0.4(3)
C5 C7 C11 C10 178.92(18)
O1A C6 C12 C13 -171.74(18)
N1 C6 C12 C13 9.5(3)
O1A C6 C12 C16 9.3(3)
N1 C6 C12 C16 -169.49(19)
C16 C12 C13 C14 -0.7(3)
C6 C12 C13 C14 -179.68(17)
C15 N4 C14 C13 0.7(3)
C12 C13 C14 N4 0.0(3)
C14 N4 C15 C16 -0.8(3)
N4 C15 C16 C12 0.1(3)
C13 C12 C16 C15 0.6(3)
C6 C12 C16 C15 179.60(18)
